data_4135260
loop_
_publ_author_name
'Zhang, Hui'
'Wang, Junyi'
'Yang, Weiguang'
'Xiang, Libo'
'Sun, Weicheng'
'Ming, Wenbo'
'Li, Yinxin'
'Lin, Zhenyang'
'Ye, Qing'

_publ_section_title
;
 Solution-Phase Synthesis of a Base-Free Benzoborirene and a
 Three-Dimensional Inorganic Analogue.
;
_journal_name_full 'Journal of the American Chemical Society'
_journal_paper_doi 10.1021/jacs.0c06538
_journal_year 2020
_chemical_formula_moiety 'C22 H32 B Cl2 N Si2 Zr'
_chemical_formula_sum 'C22 H32 B Cl2 N Si2 Zr'
_chemical_formula_weight 539.59
_space_group_crystal_system monoclinic
_space_group_IT_number 14
_space_group_name_Hall '-P 2ybc'
_space_group_name_H-M_alt 'P 1 21/c 1'
_atom_sites_solution_hydrogens geom
_atom_sites_solution_primary iterative
_audit_creation_date 2020-08-19
_audit_creation_method
;
Olex2 1.2
(compiled 2018.04.26 svn.r3504 for OlexSys, GUI svn.r5492)
;
_cell_angle_alpha 90
_cell_angle_beta 87.971(2)
_cell_angle_gamma 90
_cell_formula_units_Z 8
_cell_length_a 16.4049(12)
_cell_length_b 16.8227(13)
_cell_length_c 18.9102(14)
_cell_measurement_reflns_used 4449
_cell_measurement_temperature 145
_cell_measurement_theta_max 27.045
_cell_measurement_theta_min 2.421
_cell_volume 5215.5(7)
_computing_cell_refinement 'SAINT V8.38A (?, 2016)'
_computing_data_reduction 'SAINT V8.38A (?, 2016)'
_computing_molecular_graphics 'Olex2 (Dolomanov et al., 2009)'
_computing_publication_material 'Olex2 (Dolomanov et al., 2009)'
_computing_structure_refinement 'XL (Sheldrick, 2008)'
_computing_structure_solution 'olex2.solve (Bourhis et al., 2015)'
_diffrn_ambient_temperature 145
_diffrn_measured_fraction_theta_full 0.999
_diffrn_measured_fraction_theta_max 0.999
_diffrn_measurement_device_type 'CCD area detector'
_diffrn_measurement_method 'phi and omega scans'
_diffrn_radiation_monochromator graphite
_diffrn_radiation_type MoK\a
_diffrn_radiation_wavelength 0.71073
_diffrn_reflns_av_R_equivalents 0.2113
_diffrn_reflns_av_unetI/netI 0.1104
_diffrn_reflns_Laue_measured_fraction_full 0.999
_diffrn_reflns_Laue_measured_fraction_max 0.999
_diffrn_reflns_limit_h_max 18
_diffrn_reflns_limit_h_min -18
_diffrn_reflns_limit_k_max 19
_diffrn_reflns_limit_k_min -19
_diffrn_reflns_limit_l_max 21
_diffrn_reflns_limit_l_min -21
_diffrn_reflns_number 72778
_diffrn_reflns_point_group_measured_fraction_full 0.999
_diffrn_reflns_point_group_measured_fraction_max 0.999
_diffrn_reflns_theta_full 24.249
_diffrn_reflns_theta_max 24.249
_diffrn_reflns_theta_min 2.421
_exptl_absorpt_coefficient_mu 0.728
_exptl_absorpt_correction_T_max 0.7456
_exptl_absorpt_correction_T_min 0.6049
_exptl_absorpt_correction_type multi-scan
_exptl_crystal_colour yellow
_exptl_crystal_colour_primary yellow
_exptl_crystal_density_diffrn 1.374
_exptl_crystal_description plate
_exptl_crystal_F_000 2224
_exptl_crystal_size_max 0.2
_exptl_crystal_size_mid 0.2
_exptl_crystal_size_min 0.05
_refine_diff_density_max 1.545
_refine_diff_density_min -0.584
_refine_diff_density_rms 0.123
_refine_ls_extinction_method none
_refine_ls_goodness_of_fit_ref 1.055
_refine_ls_hydrogen_treatment constr
_refine_ls_matrix_type full
_refine_ls_number_parameters 535
_refine_ls_number_reflns 8424
_refine_ls_number_restraints 31
_refine_ls_restrained_S_all 1.064
_refine_ls_R_factor_all 0.1347
_refine_ls_R_factor_gt 0.0720
_refine_ls_shift/su_max 0.000
_refine_ls_shift/su_mean 0.000
_refine_ls_structure_factor_coef Fsqd
_refine_ls_weighting_details 'w=1/[\s^2^(Fo^2^)+(0.0727P)^2^+3.1129P] where P=(Fo^2^+2Fc^2^)/3'
_refine_ls_weighting_scheme calc
_refine_ls_wR_factor_gt 0.1531
_refine_ls_wR_factor_ref 0.1764
_reflns_Friedel_coverage 0.000
_reflns_number_gt 5141
_reflns_number_total 8424
_reflns_threshold_expression 'I > 2\s(I)'
_cod_data_source_file ja0c06538_si_002.cif
_cod_data_source_block 5
_cod_database_code 4135260
_shelx_shelxl_version_number 2018/3
_shelx_space_group_comment
;
The symmetry employed for this shelxl refinement is uniquely defined
by the following loop, which should always be used as a source of
symmetry information in preference to the above space-group names.
They are only intended as comments.
;
_shelx_estimated_absorpt_t_max 0.965
_shelx_estimated_absorpt_t_min 0.868
_olex2_refinement_description
;
1. Fixed Uiso
 At 1.2 times of:
  All C(H) groups
 At 1.5 times of:
  All C(H,H,H) groups
2. Rigid bond restraints
 N00C, B016
 with sigma for 1-2 distances of 0.02 and sigma for 1-3 distances of 0.01
3. Uiso/Uaniso restraints and constraints
Uanis(C1) \\sim Ueq, Uanis(C2) \\sim Ueq, Uanis(C3) \\sim Ueq, Uanis(C4) \\sim
Ueq, Uanis(C5) \\sim Ueq: with sigma of 0.01 and sigma for terminal atoms of
0.02
4.a Aromatic/amide H refined with riding coordinates:
 C00E(H00E), C00G(H00G), C00J(H00J), C00K(H00K), C00L(H00L), C00M(H00M),
 C00N(H00N), C00O(H00O), C00P(H00P), C00Q(H00Q), C00S(H00S), C00U(H00U),
 C00V(H00V), C00W(H00W), C00Y(H00Y), C00Z(H00Z), C010(H010), C013(H013),
 C014(H014), C018(H018), C01A(H01J), C01D(H01N), C3(H3), C01H(H01R), C2(H2),
 C4(H4), C1(H1), C5(H5)
4.b Idealised Me refined as rotating group:
 C00R(H00A,H00B,H00C), C00T(H00D,H00F,H00H), C00X(H00I,H00R,H00T), C011(H01V,
 H01W,H01X), C012(H01A,H01B,H01C), C015(H01D,H01E,H01F), C017(H01G,H01H,H01I),
 C01B(H01K,H01L,H01M), C01C(H01Y,H,HA), C01E(H01O,H01P,H01Q), C01G(H01Z,HB,HC),
 C01I(H01S,H01T,H01U)
;
_olex2_submission_special_instructions 'No special instructions were received'

loop_
_space_group_symop_operation_xyz
'x, y, z'
'-x, y+1/2, -z+1/2'
'-x, -y, -z'
'x, -y-1/2, z-1/2'

loop_
_atom_site_label
_atom_site_type_symbol
_atom_site_fract_x
_atom_site_fract_y
_atom_site_fract_z
_atom_site_U_iso_or_equiv
_atom_site_adp_type
_atom_site_occupancy
_atom_site_site_symmetry_order
_atom_site_calc_flag
_atom_site_refinement_flags_posn
_atom_site_refinement_flags_adp
_atom_site_refinement_flags_occupancy
_atom_site_disorder_assembly
_atom_site_disorder_group
Zr01 Zr 0.74341(5) 0.42941(4) 0.72152(4) 0.0287(2) Uani 1 1 d . . . . .
Zr02 Zr 0.42093(5) 0.22080(4) 0.50933(4) 0.0303(2) Uani 1 1 d . . . . .
Cl03 Cl 0.30528(12) 0.19510(12) 0.59298(10) 0.0355(5) Uani 1 1 d . . . . .
Cl04 Cl 0.74271(13) 0.31000(11) 0.64658(10) 0.0376(5) Uani 1 1 d . . . . .
Cl05 Cl 0.60021(12) 0.23043(11) 0.77364(12) 0.0414(5) Uani 1 1 d . . . . .
Cl06 Cl 0.22241(14) 0.37354(12) 0.51269(13) 0.0499(6) Uani 1 1 d . . . . .
Si07 Si 0.85038(14) 0.13126(12) 0.79175(13) 0.0349(6) Uani 1 1 d . . . . .
Si08 Si 0.05127(14) 0.28972(14) 0.54473(13) 0.0379(6) Uani 1 1 d . . . . .
Si09 Si 0.11164(14) 0.13771(12) 0.46823(13) 0.0336(6) Uani 1 1 d . . . . .
Si0A Si 0.68386(14) 0.05989(12) 0.76039(13) 0.0371(6) Uani 1 1 d . . . . .
N00B N 0.7431(4) 0.1422(3) 0.7886(3) 0.0267(15) Uani 1 1 d . . . . .
N00C N 0.1229(4) 0.2373(4) 0.4917(3) 0.0367(17) Uani 1 1 d . U . . .
C00D C 0.3468(5) 0.2483(4) 0.4099(4) 0.0287(18) Uani 1 1 d . . . . .
C00E C 0.7528(5) 0.4208(4) 0.8899(4) 0.033(2) Uani 1 1 d . . . . .
H00E H 0.757620 0.476168 0.880960 0.040 Uiso 1 1 calc R . . . .
C00F C 0.7326(5) 0.2868(4) 0.8496(4) 0.0296(18) Uani 1 1 d . . . . .
C00G C 0.3891(5) 0.2462(4) 0.3435(4) 0.0336(19) Uani 1 1 d . . . . .
H00G H 0.446766 0.240673 0.342955 0.040 Uiso 1 1 calc R . . . .
C00H C 0.2608(4) 0.2597(4) 0.4073(4) 0.0253(17) Uani 1 1 d . . . . .
C00I C 0.7408(4) 0.3690(4) 0.8318(4) 0.0252(17) Uani 1 1 d . . . . .
C00J C 0.7578(5) 0.3945(4) 0.9585(4) 0.034(2) Uani 1 1 d . . . . .
H00J H 0.765423 0.432102 0.995175 0.041 Uiso 1 1 calc R . . . .
C00K C 0.7519(5) 0.3146(4) 0.9754(4) 0.0327(19) Uani 1 1 d . . . . .
H00K H 0.755773 0.296767 1.022811 0.039 Uiso 1 1 calc R . . . .
C00L C 0.7403(5) 0.2623(4) 0.9211(4) 0.0307(19) Uani 1 1 d . . . . .
H00L H 0.737274 0.207149 0.931746 0.037 Uiso 1 1 calc R . . . .
C00M C 0.2684(5) 0.2587(4) 0.2774(4) 0.035(2) Uani 1 1 d . . . . .
H00M H 0.241967 0.261045 0.233505 0.042 Uiso 1 1 calc R . . . .
C00N C 0.3520(5) 0.2515(4) 0.2794(5) 0.040(2) Uani 1 1 d . . . . .
H00N H 0.384061 0.250185 0.236606 0.048 Uiso 1 1 calc R . . . .
C00O C 0.6459(5) 0.5377(5) 0.7569(4) 0.036(2) Uani 1 1 d . . . . .
H00O H 0.664817 0.577180 0.788194 0.044 Uiso 1 1 calc R . . . .
C00P C 0.2241(5) 0.2624(4) 0.3405(4) 0.033(2) Uani 1 1 d . . . . .
H00P H 0.166436 0.266969 0.339339 0.040 Uiso 1 1 calc R . . . .
C00Q C 0.6067(5) 0.4668(5) 0.7764(5) 0.041(2) Uani 1 1 d . . . . .
H00Q H 0.593782 0.450373 0.823550 0.049 Uiso 1 1 calc R . . . .
C00R C 0.2037(5) 0.0888(4) 0.4282(5) 0.042(2) Uani 1 1 d . . . . .
H00A H 0.212498 0.107398 0.379387 0.063 Uiso 1 1 calc GR . . . .
H00B H 0.195914 0.031090 0.428341 0.063 Uiso 1 1 calc GR . . . .
H00C H 0.251318 0.102269 0.455708 0.063 Uiso 1 1 calc GR . . . .
C00S C 0.8498(5) 0.5295(5) 0.7515(5) 0.049(2) Uani 1 1 d . . . . .
H00S H 0.835961 0.568187 0.786569 0.059 Uiso 1 1 calc R . . . .
C00T C 0.0313(6) 0.3907(5) 0.5107(5) 0.057(3) Uani 1 1 d . . . . .
H00D H 0.063864 0.429457 0.536137 0.085 Uiso 1 1 calc GR . . . .
H00F H -0.026764 0.403265 0.517813 0.085 Uiso 1 1 calc GR . . . .
H00H H 0.046155 0.392909 0.460071 0.085 Uiso 1 1 calc GR . . . .
C00U C 0.5373(5) 0.1250(5) 0.5147(5) 0.045(2) Uani 1 1 d . . . . .
H00U H 0.586289 0.141859 0.535484 0.053 Uiso 1 1 calc R . . . .
C00V C 0.5174(5) 0.1336(4) 0.4424(5) 0.043(2) Uani 1 1 d . . . . .
H00V H 0.550030 0.159028 0.406667 0.051 Uiso 1 1 calc R . . . .
C00W C 0.5900(5) 0.4246(5) 0.7162(6) 0.051(3) Uani 1 1 d . . . . .
H00W H 0.564029 0.374169 0.714463 0.061 Uiso 1 1 calc R . . . .
C00X C 0.0295(5) 0.1233(5) 0.4057(5) 0.050(3) Uani 1 1 d . . . . .
H00I H -0.023499 0.129235 0.430674 0.076 Uiso 1 1 calc GR . . . .
H00R H 0.033676 0.069944 0.385068 0.076 Uiso 1 1 calc GR . . . .
H00T H 0.034567 0.163097 0.367896 0.076 Uiso 1 1 calc GR . . . .
C00Y C 0.6188(6) 0.4705(5) 0.6570(5) 0.050(3) Uani 1 1 d . . . . .
H00Y H 0.615658 0.456244 0.608612 0.060 Uiso 1 1 calc R . . . .
C00Z C 0.6521(5) 0.5400(4) 0.6832(5) 0.039(2) Uani 1 1 d . . . . .
H00Z H 0.675341 0.581930 0.655603 0.047 Uiso 1 1 calc R . . . .
C010 C 0.4141(5) 0.0709(5) 0.4997(5) 0.045(2) Uani 1 1 d . . . . .
H010 H 0.363474 0.045027 0.509313 0.054 Uiso 1 1 calc R . . . .
C011 C 0.0858(6) 0.2877(6) 0.6373(4) 0.058(3) Uani 1 1 d . . . . .
H01V H 0.110282 0.235839 0.646964 0.087 Uiso 1 1 calc GR . . . .
H01W H 0.038990 0.296460 0.669970 0.087 Uiso 1 1 calc GR . . . .
H01X H 0.126324 0.329621 0.643650 0.087 Uiso 1 1 calc GR . . . .
C012 C 0.6611(6) 0.0743(5) 0.6659(5) 0.054(3) Uani 1 1 d . . . . .
H01A H 0.634306 0.125846 0.659934 0.082 Uiso 1 1 calc GR . . . .
H01B H 0.624835 0.031779 0.650653 0.082 Uiso 1 1 calc GR . . . .
H01C H 0.711962 0.072933 0.637219 0.082 Uiso 1 1 calc GR . . . .
C013 C 0.4421(6) 0.0983(5) 0.4333(5) 0.047(2) Uani 1 1 d . . . . .
H013 H 0.414680 0.093652 0.390070 0.056 Uiso 1 1 calc R . . . .
C014 C 0.4720(5) 0.0877(5) 0.5490(5) 0.046(2) Uani 1 1 d . . . . .
H014 H 0.467657 0.075582 0.598025 0.055 Uiso 1 1 calc R . . . .
C015 C 0.9063(5) 0.2272(4) 0.8034(6) 0.055(3) Uani 1 1 d . . . . .
H01D H 0.887872 0.266088 0.768885 0.083 Uiso 1 1 calc GR . . . .
H01E H 0.965018 0.218158 0.796020 0.083 Uiso 1 1 calc GR . . . .
H01F H 0.895310 0.247400 0.851385 0.083 Uiso 1 1 calc GR . . . .
B016 B 0.2005(6) 0.2780(5) 0.4709(5) 0.031(2) Uani 1 1 d . U . . .
C017 C 0.7391(6) -0.0367(4) 0.7718(5) 0.050(3) Uani 1 1 d . . . . .
H01G H 0.791499 -0.034986 0.745275 0.075 Uiso 1 1 calc GR . . . .
H01H H 0.705999 -0.080375 0.753969 0.075 Uiso 1 1 calc GR . . . .
H01I H 0.748677 -0.045313 0.822084 0.075 Uiso 1 1 calc GR . . . .
C018 C 0.8392(5) 0.5371(5) 0.6791(5) 0.049(2) Uani 1 1 d . . . . .
H018 H 0.817483 0.582039 0.655854 0.059 Uiso 1 1 calc R . . . .
B019 B 0.7046(5) 0.2165(5) 0.8011(5) 0.026(2) Uani 1 1 d . . . . .
C01A C 0.8953(5) 0.4166(6) 0.6980(6) 0.060(3) Uani 1 1 d . . . . .
H01J H 0.918363 0.365538 0.689579 0.072 Uiso 1 1 calc R . . . .
C01B C 0.5898(6) 0.0452(5) 0.8184(6) 0.067(3) Uani 1 1 d . . . . .
H01K H 0.603642 0.051061 0.868120 0.101 Uiso 1 1 calc GR . . . .
H01L H 0.567789 -0.008152 0.810732 0.101 Uiso 1 1 calc GR . . . .
H01M H 0.548817 0.085015 0.806635 0.101 Uiso 1 1 calc GR . . . .
C01C C 0.0906(6) 0.0817(5) 0.5510(5) 0.059(3) Uani 1 1 d . . . . .
H01Y H 0.129304 0.097806 0.586589 0.089 Uiso 1 1 calc GR . . . .
H H 0.096378 0.024597 0.541714 0.089 Uiso 1 1 calc GR . . . .
HA H 0.034842 0.092884 0.568612 0.089 Uiso 1 1 calc GR . . . .
C01D C 0.8851(5) 0.4534(6) 0.7639(6) 0.066(3) Uani 1 1 d . . . . .
H01N H 0.898917 0.431997 0.808325 0.080 Uiso 1 1 calc R . . . .
C01E C 0.8895(6) 0.0940(6) 0.7038(5) 0.064(3) Uani 1 1 d . . . . .
H01O H 0.866004 0.041583 0.694724 0.095 Uiso 1 1 calc GR . . . .
H01P H 0.949067 0.089766 0.703950 0.095 Uiso 1 1 calc GR . . . .
H01Q H 0.873913 0.131118 0.666721 0.095 Uiso 1 1 calc GR . . . .
C3 C 0.4351(7) 0.3688(6) 0.5028(7) 0.071(3) Uani 1 1 d . U . . .
H3 H 0.397836 0.398151 0.475773 0.086 Uiso 1 1 calc R . . . .
C01G C -0.0500(5) 0.2403(6) 0.5404(5) 0.061(3) Uani 1 1 d . . . . .
H01Z H -0.073828 0.252007 0.494782 0.092 Uiso 1 1 calc GR . . . .
HB H -0.086208 0.260288 0.578783 0.092 Uiso 1 1 calc GR . . . .
HC H -0.043312 0.182763 0.545491 0.092 Uiso 1 1 calc GR . . . .
C01H C 0.8662(6) 0.4672(6) 0.6471(5) 0.056(3) Uani 1 1 d . . . . .
H01R H 0.864836 0.455828 0.597983 0.068 Uiso 1 1 calc R . . . .
C01I C 0.8780(6) 0.0618(5) 0.8643(6) 0.067(3) Uani 1 1 d . . . . .
H01S H 0.853086 0.080228 0.909195 0.100 Uiso 1 1 calc GR . . . .
H01T H 0.937475 0.060453 0.867877 0.100 Uiso 1 1 calc GR . . . .
H01U H 0.858069 0.008340 0.853784 0.100 Uiso 1 1 calc GR . . . .
C2 C 0.5105(7) 0.3370(6) 0.4791(6) 0.071(3) Uani 1 1 d . U . . .
H2 H 0.534090 0.339429 0.432529 0.085 Uiso 1 1 calc R . . . .
C4 C 0.4265(8) 0.3492(6) 0.5717(7) 0.079(3) Uani 1 1 d . U . . .
H4 H 0.380360 0.361915 0.601281 0.095 Uiso 1 1 calc R . . . .
C1 C 0.5427(7) 0.3017(6) 0.5371(7) 0.066(3) Uani 1 1 d . U . . .
H1 H 0.593990 0.275620 0.537606 0.080 Uiso 1 1 calc R . . . .
C5 C 0.4914(8) 0.3095(7) 0.5925(7) 0.081(4) Uani 1 1 d . U . . .
H5 H 0.499668 0.290164 0.638926 0.097 Uiso 1 1 calc R . . . .

loop_
_atom_site_aniso_label
_atom_site_aniso_U_11
_atom_site_aniso_U_22
_atom_site_aniso_U_33
_atom_site_aniso_U_23
_atom_site_aniso_U_13
_atom_site_aniso_U_12
Zr01 0.0310(5) 0.0279(4) 0.0270(4) 0.0002(3) 0.0006(3) 0.0032(3)
Zr02 0.0216(4) 0.0413(5) 0.0282(5) -0.0002(3) -0.0031(3) -0.0008(3)
Cl03 0.0221(11) 0.0660(13) 0.0184(10) 0.0018(9) 0.0011(8) 0.0008(9)
Cl04 0.0500(14) 0.0319(10) 0.0304(12) -0.0119(8) 0.0043(10) 0.0042(9)
Cl05 0.0249(11) 0.0419(12) 0.0576(15) -0.0080(10) -0.0063(10) 0.0032(9)
Cl06 0.0445(14) 0.0429(12) 0.0617(16) -0.0211(11) 0.0040(12) -0.0014(10)
Si07 0.0242(13) 0.0331(12) 0.0478(15) -0.0006(10) -0.0057(11) 0.0005(9)
Si08 0.0226(13) 0.0532(15) 0.0378(14) -0.0025(11) 0.0021(11) 0.0095(10)
Si09 0.0250(13) 0.0356(12) 0.0402(14) 0.0050(10) -0.0026(11) -0.0006(10)
Si0A 0.0347(14) 0.0328(12) 0.0440(15) -0.0070(11) -0.0054(11) -0.0031(10)
N00B 0.029(4) 0.026(3) 0.026(4) 0.000(3) -0.005(3) 0.003(3)
N00C 0.052(5) 0.038(4) 0.021(4) -0.013(3) -0.020(3) 0.029(3)
C00D 0.025(5) 0.030(4) 0.032(5) 0.003(3) -0.009(4) 0.002(3)
C00E 0.032(5) 0.026(4) 0.042(5) -0.005(4) -0.008(4) -0.004(3)
C00F 0.023(4) 0.040(5) 0.026(4) -0.008(4) -0.003(4) 0.009(3)
C00G 0.031(5) 0.038(5) 0.032(5) 0.000(4) -0.003(4) 0.005(4)
C00H 0.029(5) 0.016(4) 0.032(5) -0.003(3) -0.001(4) 0.000(3)
C00I 0.016(4) 0.027(4) 0.033(5) -0.003(3) -0.002(3) 0.001(3)
C00J 0.032(5) 0.038(5) 0.034(5) -0.005(4) -0.002(4) -0.002(4)
C00K 0.031(5) 0.047(5) 0.021(4) 0.002(4) -0.002(4) 0.004(4)
C00L 0.032(5) 0.032(4) 0.028(5) 0.004(4) 0.004(4) 0.001(3)
C00M 0.051(6) 0.035(4) 0.019(4) 0.000(3) 0.000(4) -0.001(4)
C00N 0.043(6) 0.038(5) 0.039(5) 0.008(4) -0.002(4) 0.007(4)
C00O 0.030(5) 0.038(5) 0.041(6) -0.005(4) -0.001(4) 0.005(4)
C00P 0.033(5) 0.032(4) 0.036(5) 0.001(4) -0.012(4) 0.000(3)
C00Q 0.017(5) 0.054(5) 0.051(6) 0.019(5) -0.001(4) 0.005(4)
C00R 0.038(5) 0.030(4) 0.058(6) 0.001(4) -0.006(5) -0.005(4)
C00S 0.025(5) 0.062(6) 0.059(7) -0.010(5) 0.006(5) -0.013(4)
C00T 0.039(6) 0.068(6) 0.063(7) -0.007(5) -0.007(5) 0.024(5)
C00U 0.026(5) 0.054(5) 0.054(6) -0.001(5) -0.008(5) 0.009(4)
C00V 0.040(6) 0.031(5) 0.056(6) 0.005(4) 0.023(5) 0.002(4)
C00W 0.043(6) 0.025(4) 0.086(8) 0.005(5) -0.027(5) -0.003(4)
C00X 0.049(6) 0.039(5) 0.065(7) 0.000(4) -0.019(5) -0.007(4)
C00Y 0.054(6) 0.052(6) 0.046(6) -0.009(5) -0.033(5) 0.019(5)
C00Z 0.041(5) 0.025(4) 0.051(6) 0.013(4) -0.004(4) 0.007(4)
C010 0.032(5) 0.039(5) 0.065(7) 0.009(5) -0.004(5) 0.006(4)
C011 0.042(6) 0.096(7) 0.035(5) -0.005(5) 0.005(5) 0.025(5)
C012 0.049(6) 0.058(6) 0.058(7) -0.018(5) -0.026(5) 0.004(5)
C013 0.061(7) 0.035(5) 0.046(6) -0.005(4) -0.020(5) 0.007(4)
C014 0.038(6) 0.061(6) 0.037(5) 0.023(4) -0.001(5) 0.001(4)
C015 0.028(5) 0.031(5) 0.107(9) -0.021(5) -0.011(5) 0.000(4)
B016 0.031(5) 0.036(5) 0.027(5) -0.004(4) -0.008(4) -0.004(4)
C017 0.072(7) 0.030(5) 0.048(6) -0.001(4) -0.009(5) 0.003(4)
C018 0.034(6) 0.049(6) 0.065(7) 0.017(5) -0.001(5) -0.005(4)
B019 0.019(5) 0.032(5) 0.026(5) 0.001(4) 0.004(4) 0.006(4)
C01A 0.025(5) 0.071(7) 0.083(8) 0.017(6) 0.025(5) 0.016(5)
C01B 0.048(7) 0.056(6) 0.098(9) -0.004(6) 0.014(6) -0.012(5)
C01C 0.054(7) 0.051(6) 0.072(7) 0.032(5) 0.009(6) 0.003(5)
C01D 0.028(6) 0.094(8) 0.079(9) 0.055(7) -0.016(6) -0.016(5)
C01E 0.043(6) 0.067(7) 0.080(8) -0.019(6) 0.010(6) 0.003(5)
C3 0.068(7) 0.048(5) 0.101(7) 0.006(5) -0.047(6) -0.018(5)
C01G 0.021(5) 0.102(8) 0.061(7) 0.005(6) 0.008(5) 0.011(5)
C01H 0.063(7) 0.069(7) 0.036(6) 0.003(5) 0.017(5) -0.001(5)
C01I 0.059(7) 0.061(6) 0.083(8) 0.019(6) -0.040(6) -0.001(5)
C2 0.089(7) 0.072(6) 0.048(6) -0.016(5) 0.032(5) -0.060(5)
C4 0.069(7) 0.071(6) 0.097(8) -0.036(6) 0.010(6) -0.021(5)
C1 0.042(6) 0.059(5) 0.098(7) -0.013(5) -0.014(6) -0.011(4)
C5 0.094(8) 0.089(7) 0.061(6) -0.006(5) -0.032(6) -0.036(6)

loop_
_atom_type_symbol
_atom_type_description
_atom_type_scat_dispersion_real
_atom_type_scat_dispersion_imag
_atom_type_scat_source
C C 0.0033 0.0016 'International Tables Vol C Tables 4.2.6.8 and 6.1.1.4'
H H 0.0000 0.0000 'International Tables Vol C Tables 4.2.6.8 and 6.1.1.4'
B B 0.0013 0.0007 'International Tables Vol C Tables 4.2.6.8 and 6.1.1.4'
Cl Cl 0.1484 0.1585 'International Tables Vol C Tables 4.2.6.8 and 6.1.1.4'
N N 0.0061 0.0033 'International Tables Vol C Tables 4.2.6.8 and 6.1.1.4'
Si Si 0.0817 0.0704 'International Tables Vol C Tables 4.2.6.8 and 6.1.1.4'
Zr Zr -2.9673 0.5597 'International Tables Vol C Tables 4.2.6.8 and 6.1.1.4'

loop_
_geom_angle_atom_site_label_1
_geom_angle_atom_site_label_2
_geom_angle_atom_site_label_3
_geom_angle
_geom_angle_site_symmetry_1
_geom_angle_site_symmetry_3
_geom_angle_publ_flag
Cl04 Zr01 C00O 137.2(2) . . ?
Cl04 Zr01 C00Q 114.8(2) . . ?
Cl04 Zr01 C00S 134.2(2) . . ?
Cl04 Zr01 C00W 85.7(2) . . ?
Cl04 Zr01 C00Y 85.7(2) . . ?
Cl04 Zr01 C00Z 115.1(2) . . ?
Cl04 Zr01 C018 114.9(2) . . ?
Cl04 Zr01 C01A 81.6(3) . . ?
Cl04 Zr01 C01D 109.7(3) . . ?
Cl04 Zr01 C01H 84.5(2) . . ?
C00I Zr01 Cl04 99.21(17) . . ?
C00I Zr01 C00O 95.0(3) . . ?
C00I Zr01 C00Q 75.6(3) . . ?
C00I Zr01 C00S 94.7(3) . . ?
C00I Zr01 C00W 92.0(3) . . ?
C00I Zr01 C00Y 124.6(3) . . ?
C00I Zr01 C00Z 126.3(3) . . ?
C00I Zr01 C018 126.5(3) . . ?
C00I Zr01 C01A 96.2(3) . . ?
C00I Zr01 C01D 76.8(3) . . ?
C00I Zr01 C01H 127.3(3) . . ?
C00O Zr01 C00Q 32.4(2) . . ?
C00O Zr01 C00S 83.9(3) . . ?
C00O Zr01 C00W 53.4(3) . . ?
C00O Zr01 C00Y 53.5(3) . . ?
C00O Zr01 C00Z 32.3(3) . . ?
C00O Zr01 C018 87.0(3) . . ?
C00O Zr01 C01A 136.7(3) . . ?
C00O Zr01 C01D 112.8(3) . . ?
C00Q Zr01 C00W 31.7(3) . . ?
C00Q Zr01 C01A 162.4(3) . . ?
C00Q Zr01 C01D 130.4(4) . . ?
C00S Zr01 C00Q 110.9(3) . . ?
C00S Zr01 C00W 137.3(3) . . ?
C00S Zr01 C00Y 120.7(3) . . ?
C00S Zr01 C00Z 89.7(3) . . ?
C00S Zr01 C018 32.2(3) . . ?
C00S Zr01 C01A 53.6(3) . . ?
C00S Zr01 C01D 33.0(3) . . ?
C00W Zr01 C01A 165.9(4) . . ?
C00Y Zr01 C00Q 53.4(3) . . ?
C00Y Zr01 C00W 32.9(3) . . ?
C00Y Zr01 C01A 138.8(4) . . ?
C00Y Zr01 C01D 152.3(3) . . ?
C00Z Zr01 C00Q 53.3(3) . . ?
C00Z Zr01 C00W 53.6(3) . . ?
C00Z Zr01 C00Y 32.1(3) . . ?
C00Z Zr01 C018 75.3(3) . . ?
C00Z Zr01 C01A 127.4(3) . . ?
C00Z Zr01 C01D 122.7(3) . . ?
C018 Zr01 C00Q 119.3(3) . . ?
C018 Zr01 C00W 128.6(3) . . ?
C018 Zr01 C00Y 99.0(3) . . ?
C018 Zr01 C01A 53.3(3) . . ?
C018 Zr01 C01D 53.9(3) . . ?
C01D Zr01 C00W 162.0(4) . . ?
C01D Zr01 C01A 32.1(3) . . ?
C01H Zr01 C00O 117.5(3) . . ?
C01H Zr01 C00Q 149.1(3) . . ?
C01H Zr01 C00S 53.3(3) . . ?
C01H Zr01 C00W 140.5(3) . . ?
C01H Zr01 C00Y 108.1(3) . . ?
C01H Zr01 C00Z 97.3(3) . . ?
C01H Zr01 C018 32.2(3) . . ?
C01H Zr01 C01A 31.9(3) . . ?
C01H Zr01 C01D 53.3(3) . . ?
Cl03 Zr02 C00U 115.6(2) . . ?
Cl03 Zr02 C00V 133.48(19) . . ?
Cl03 Zr02 C010 80.6(2) . . ?
Cl03 Zr02 C013 108.0(2) . . ?
Cl03 Zr02 C014 84.8(2) . . ?
Cl03 Zr02 C3 105.9(3) . . ?
Cl03 Zr02 C2 135.8(3) . . ?
Cl03 Zr02 C1 124.5(3) . . ?
Cl03 Zr02 C5 93.7(3) . . ?
C00D Zr02 Cl03 98.1(2) . . ?
C00D Zr02 C00U 125.7(3) . . ?
C00D Zr02 C00V 92.8(3) . . ?
C00D Zr02 C010 96.6(3) . . ?
C00D Zr02 C013 76.5(3) . . ?
C00D Zr02 C014 127.5(3) . . ?
C00D Zr02 C3 79.2(3) . . ?
C00D Zr02 C2 88.8(3) . . ?
C00D Zr02 C4 104.0(4) . . ?
C00D Zr02 C1 120.6(3) . . ?
C00D Zr02 C5 131.5(3) . . ?
C00U Zr02 C010 52.9(3) . . ?
C00U Zr02 C013 53.8(3) . . ?
C00U Zr02 C014 32.0(3) . . ?
C00V Zr02 C00U 33.2(3) . . ?
C00V Zr02 C010 53.2(3) . . ?
C00V Zr02 C013 32.2(3) . . ?
C00V Zr02 C014 53.8(3) . . ?
C00V Zr02 C3 120.6(4) . . ?
C00V Zr02 C2 89.2(3) . . ?
C00V Zr02 C1 85.9(3) . . ?
C00V Zr02 C5 112.1(4) . . ?
C013 Zr02 C010 32.1(3) . . ?
C014 Zr02 C010 31.8(3) . . ?
C014 Zr02 C013 53.4(3) . . ?
C3 Zr02 C00U 124.9(3) . . ?
C3 Zr02 C010 172.6(4) . . ?
C3 Zr02 C013 140.5(4) . . ?
C3 Zr02 C014 150.3(3) . . ?
C2 Zr02 C00U 94.0(4) . . ?
C2 Zr02 C010 142.2(4) . . ?
C2 Zr02 C013 116.0(3) . . ?
C2 Zr02 C014 124.4(4) . . ?
C2 Zr02 C3 32.6(3) . . ?
C4 Zr02 Cl03 83.5(3) . . ?
C4 Zr02 C00U 120.2(4) . . ?
C4 Zr02 C00V 137.0(4) . . ?
C4 Zr02 C010 155.6(4) . . ?
C4 Zr02 C013 168.3(4) . . ?
C4 Zr02 C014 128.3(4) . . ?
C4 Zr02 C3 31.4(4) . . ?
C4 Zr02 C2 52.6(4) . . ?
C4 Zr02 C1 51.4(4) . . ?
C4 Zr02 C5 31.1(4) . . ?
C1 Zr02 C00U 74.0(3) . . ?
C1 Zr02 C010 126.7(3) . . ?
C1 Zr02 C013 118.1(3) . . ?
C1 Zr02 C014 98.4(3) . . ?
C1 Zr02 C3 52.6(3) . . ?
C1 Zr02 C2 31.9(3) . . ?
C5 Zr02 C00U 89.3(4) . . ?
C5 Zr02 C010 131.9(4) . . ?
C5 Zr02 C013 142.4(4) . . ?
C5 Zr02 C014 100.3(4) . . ?
C5 Zr02 C3 52.3(4) . . ?
C5 Zr02 C2 52.6(4) . . ?
C5 Zr02 C1 31.0(3) . . ?
N00B Si07 C015 113.9(3) . . ?
N00B Si07 C01E 108.4(4) . . ?
N00B Si07 C01I 110.9(4) . . ?
C01E Si07 C015 103.8(5) . . ?
C01E Si07 C01I 111.0(5) . . ?
C01I Si07 C015 108.6(4) . . ?
N00C Si08 C00T 112.7(4) . . ?
N00C Si08 C011 108.0(3) . . ?
N00C Si08 C01G 109.3(4) . . ?
C00T Si08 C011 114.1(4) . . ?
C00T Si08 C01G 103.0(4) . . ?
C011 Si08 C01G 109.6(5) . . ?
N00C Si09 C00R 115.9(3) . . ?
N00C Si09 C00X 112.1(3) . . ?
N00C Si09 C01C 107.0(4) . . ?
C00X Si09 C00R 106.4(4) . . ?
C00X Si09 C01C 111.0(4) . . ?
C01C Si09 C00R 104.1(4) . . ?
N00B Si0A C012 108.5(4) . . ?
N00B Si0A C017 111.5(3) . . ?
N00B Si0A C01B 111.9(4) . . ?
C012 Si0A C017 109.8(4) . . ?
C012 Si0A C01B 113.0(5) . . ?
C017 Si0A C01B 102.1(4) . . ?
Si07 N00B Si0A 118.8(3) . . ?
B019 N00B Si07 121.6(5) . . ?
B019 N00B Si0A 119.3(5) . . ?
Si09 N00C Si08 123.6(4) . . ?
B016 N00C Si08 118.0(5) . . ?
B016 N00C Si09 118.2(5) . . ?
C00G C00D Zr02 117.4(5) . . ?
C00G C00D C00H 115.3(7) . . ?
C00H C00D Zr02 127.0(6) . . ?
C00I C00E H00E 118.4 . . ?
C00J C00E H00E 118.4 . . ?
C00J C00E C00I 123.2(7) . . ?
C00I C00F B019 128.1(7) . . ?
C00L C00F C00I 119.5(6) . . ?
C00L C00F B019 111.9(6) . . ?
C00D C00G H00G 117.9 . . ?
C00N C00G C00D 124.1(8) . . ?
C00N C00G H00G 117.9 . . ?
C00D C00H B016 126.9(7) . . ?
C00P C00H C00D 119.1(7) . . ?
C00P C00H B016 113.7(7) . . ?
C00E C00I Zr01 115.4(5) . . ?
C00E C00I C00F 115.2(7) . . ?
C00F C00I Zr01 129.4(5) . . ?
C00E C00J H00J 119.2 . . ?
C00E C00J C00K 121.6(7) . . ?
C00K C00J H00J 119.2 . . ?
C00J C00K H00K 121.3 . . ?
C00L C00K C00J 117.5(7) . . ?
C00L C00K H00K 121.3 . . ?
C00F C00L H00L 118.5 . . ?
C00K C00L C00F 123.0(7) . . ?
C00K C00L H00L 118.5 . . ?
C00N C00M H00M 120.8 . . ?
C00P C00M H00M 120.8 . . ?
C00P C00M C00N 118.3(8) . . ?
C00G C00N C00M 120.1(8) . . ?
C00G C00N H00N 119.9 . . ?
C00M C00N H00N 119.9 . . ?
Zr01 C00O H00O 117.1 . . ?
C00Q C00O Zr01 74.5(5) . . ?
C00Q C00O H00O 126.1 . . ?
C00Z C00O Zr01 74.3(4) . . ?
C00Z C00O H00O 126.1 . . ?
C00Z C00O C00Q 107.7(7) . . ?
C00H C00P H00P 118.6 . . ?
C00M C00P C00H 122.9(8) . . ?
C00M C00P H00P 118.6 . . ?
Zr01 C00Q H00Q 118.7 . . ?
C00O C00Q Zr01 73.1(5) . . ?
C00O C00Q H00Q 125.5 . . ?
C00W C00Q Zr01 74.4(5) . . ?
C00W C00Q C00O 108.9(8) . . ?
C00W C00Q H00Q 125.5 . . ?
Si09 C00R H00A 109.5 . . ?
Si09 C00R H00B 109.5 . . ?
Si09 C00R H00C 109.5 . . ?
H00A C00R H00B 109.5 . . ?
H00A C00R H00C 109.5 . . ?
H00B C00R H00C 109.5 . . ?
Zr01 C00S H00S 117.8 . . ?
C018 C00S Zr01 74.1(5) . . ?
C018 C00S H00S 126.0 . . ?
C018 C00S C01D 108.0(9) . . ?
C01D C00S Zr01 74.0(5) . . ?
C01D C00S H00S 126.0 . . ?
Si08 C00T H00D 109.5 . . ?
Si08 C00T H00F 109.5 . . ?
Si08 C00T H00H 109.5 . . ?
H00D C00T H00F 109.5 . . ?
H00D C00T H00H 109.5 . . ?
H00F C00T H00H 109.5 . . ?
Zr02 C00U H00U 118.9 . . ?
C00V C00U Zr02 72.2(5) . . ?
C00V C00U H00U 126.4 . . ?
C014 C00U Zr02 74.5(5) . . ?
C014 C00U H00U 126.4 . . ?
C014 C00U C00V 107.2(8) . . ?
Zr02 C00V H00V 115.5 . . ?
C00U C00V Zr02 74.5(5) . . ?
C00U C00V H00V 125.9 . . ?
C013 C00V Zr02 76.2(5) . . ?
C013 C00V C00U 108.2(8) . . ?
C013 C00V H00V 125.9 . . ?
Zr01 C00W H00W 118.6 . . ?
C00Q C00W Zr01 73.9(5) . . ?
C00Q C00W H00W 126.3 . . ?
C00Q C00W C00Y 107.4(7) . . ?
C00Y C00W Zr01 73.2(5) . . ?
C00Y C00W H00W 126.3 . . ?
Si09 C00X H00I 109.5 . . ?
Si09 C00X H00R 109.5 . . ?
Si09 C00X H00T 109.5 . . ?
H00I C00X H00R 109.5 . . ?
H00I C00X H00T 109.5 . . ?
H00R C00X H00T 109.5 . . ?
Zr01 C00Y H00Y 118.0 . . ?
C00W C00Y Zr01 73.9(5) . . ?
C00W C00Y H00Y 126.3 . . ?
C00Z C00Y Zr01 73.8(5) . . ?
C00Z C00Y C00W 107.4(8) . . ?
C00Z C00Y H00Y 126.3 . . ?
Zr01 C00Z H00Z 118.6 . . ?
C00O C00Z Zr01 73.4(4) . . ?
C00O C00Z H00Z 125.8 . . ?
C00Y C00Z Zr01 74.1(4) . . ?
C00Y C00Z C00O 108.5(8) . . ?
C00Y C00Z H00Z 125.8 . . ?
Zr02 C010 H010 118.9 . . ?
C013 C010 Zr02 73.9(5) . . ?
C013 C010 H010 125.5 . . ?
C014 C010 Zr02 73.5(5) . . ?
C014 C010 H010 125.5 . . ?
C014 C010 C013 109.0(8) . . ?
Si08 C011 H01V 109.5 . . ?
Si08 C011 H01W 109.5 . . ?
Si08 C011 H01X 109.5 . . ?
H01V C011 H01W 109.5 . . ?
H01V C011 H01X 109.5 . . ?
H01W C011 H01X 109.5 . . ?
Si0A C012 H01A 109.5 . . ?
Si0A C012 H01B 109.5 . . ?
Si0A C012 H01C 109.5 . . ?
H01A C012 H01B 109.5 . . ?
H01A C012 H01C 109.5 . . ?
H01B C012 H01C 109.5 . . ?
Zr02 C013 H013 119.8 . . ?
C00V C013 Zr02 71.7(5) . . ?
C00V C013 C010 107.1(8) . . ?
C00V C013 H013 126.4 . . ?
C010 C013 Zr02 74.0(5) . . ?
C010 C013 H013 126.4 . . ?
Zr02 C014 H014 117.9 . . ?
C00U C014 Zr02 73.5(5) . . ?
C00U C014 C010 108.4(8) . . ?
C00U C014 H014 125.8 . . ?
C010 C014 Zr02 74.7(5) . . ?
C010 C014 H014 125.8 . . ?
Si07 C015 H01D 109.5 . . ?
Si07 C015 H01E 109.5 . . ?
Si07 C015 H01F 109.5 . . ?
H01D C015 H01E 109.5 . . ?
H01D C015 H01F 109.5 . . ?
H01E C015 H01F 109.5 . . ?
N00C B016 Cl06 118.0(6) . . ?
N00C B016 C00H 128.8(7) . . ?
C00H B016 Cl06 112.1(6) . . ?
Si0A C017 H01G 109.5 . . ?
Si0A C017 H01H 109.5 . . ?
Si0A C017 H01I 109.5 . . ?
H01G C017 H01H 109.5 . . ?
H01G C017 H01I 109.5 . . ?
H01H C017 H01I 109.5 . . ?
Zr01 C018 H018 118.7 . . ?
C00S C018 Zr01 73.6(5) . . ?
C00S C018 H018 126.2 . . ?
C01H C018 Zr01 73.4(5) . . ?
C01H C018 C00S 107.6(8) . . ?
C01H C018 H018 126.2 . . ?
N00B B019 Cl05 119.0(6) . . ?
N00B B019 C00F 128.4(7) . . ?
C00F B019 Cl05 111.5(5) . . ?
Zr01 C01A H01J 119.4 . . ?
C01D C01A Zr01 73.6(5) . . ?
C01D C01A H01J 125.8 . . ?
C01H C01A Zr01 72.9(5) . . ?
C01H C01A H01J 125.8 . . ?
C01H C01A C01D 108.3(9) . . ?
Si0A C01B H01K 109.5 . . ?
Si0A C01B H01L 109.5 . . ?
Si0A C01B H01M 109.5 . . ?
H01K C01B H01L 109.5 . . ?
H01K C01B H01M 109.5 . . ?
H01L C01B H01M 109.5 . . ?
Si09 C01C H01Y 109.5 . . ?
Si09 C01C H 109.5 . . ?
Si09 C01C HA 109.5 . . ?
H01Y C01C H 109.5 . . ?
H01Y C01C HA 109.5 . . ?
H C01C HA 109.5 . . ?
Zr01 C01D H01N 118.2 . . ?
C00S C01D Zr01 73.0(5) . . ?
C00S C01D H01N 126.6 . . ?
C01A C01D Zr01 74.2(6) . . ?
C01A C01D C00S 106.8(9) . . ?
C01A C01D H01N 126.6 . . ?
Si07 C01E H01O 109.5 . . ?
Si07 C01E H01P 109.5 . . ?
Si07 C01E H01Q 109.5 . . ?
H01O C01E H01P 109.5 . . ?
H01O C01E H01Q 109.5 . . ?
H01P C01E H01Q 109.5 . . ?
Zr02 C3 H3 118.9 . . ?
C2 C3 Zr02 73.5(5) . . ?
C2 C3 H3 127.0 . . ?
C4 C3 Zr02 72.7(6) . . ?
C4 C3 H3 127.0 . . ?
C4 C3 C2 106.1(10) . . ?
Si08 C01G H01Z 109.5 . . ?
Si08 C01G HB 109.5 . . ?
Si08 C01G HC 109.5 . . ?
H01Z C01G HB 109.5 . . ?
H01Z C01G HC 109.5 . . ?
HB C01G HC 109.5 . . ?
Zr01 C01H H01R 117.0 . . ?
C018 C01H Zr01 74.5(5) . . ?
C018 C01H H01R 125.3 . . ?
C01A C01H Zr01 75.1(5) . . ?
C01A C01H C018 109.3(9) . . ?
C01A C01H H01R 125.3 . . ?
Si07 C01I H01S 109.5 . . ?
Si07 C01I H01T 109.5 . . ?
Si07 C01I H01U 109.5 . . ?
H01S C01I H01T 109.5 . . ?
H01S C01I H01U 109.5 . . ?
H01T C01I H01U 109.5 . . ?
Zr02 C2 H2 117.6 . . ?
C3 C2 Zr02 73.8(5) . . ?
C3 C2 H2 127.2 . . ?
C1 C2 Zr02 73.6(6) . . ?
C1 C2 C3 105.6(10) . . ?
C1 C2 H2 127.2 . . ?
Zr02 C4 H4 116.0 . . ?
C3 C4 Zr02 75.9(6) . . ?
C3 C4 H4 124.7 . . ?
C5 C4 Zr02 75.3(7) . . ?
C5 C4 C3 110.6(12) . . ?
C5 C4 H4 124.7 . . ?
Zr02 C1 H1 117.9 . . ?
C2 C1 Zr02 74.5(6) . . ?
C2 C1 H1 125.1 . . ?
C5 C1 Zr02 74.3(6) . . ?
C5 C1 C2 109.8(11) . . ?
C5 C1 H1 125.1 . . ?
Zr02 C5 H5 117.6 . . ?
C4 C5 Zr02 73.6(6) . . ?
C4 C5 H5 126.0 . . ?
C1 C5 Zr02 74.7(6) . . ?
C1 C5 C4 107.9(12) . . ?
C1 C5 H5 126.0 . . ?

loop_
_geom_bond_atom_site_label_1
_geom_bond_atom_site_label_2
_geom_bond_distance
_geom_bond_site_symmetry_2
_geom_bond_publ_flag
Zr01 Cl04 2.4586(19) . ?
Zr01 C00I 2.318(7) . ?
Zr01 C00O 2.499(8) . ?
Zr01 C00Q 2.517(8) . ?
Zr01 C00S 2.505(8) . ?
Zr01 C00W 2.524(9) . ?
Zr01 C00Y 2.514(8) . ?
Zr01 C00Z 2.510(7) . ?
Zr01 C018 2.511(8) . ?
Zr01 C01A 2.525(9) . ?
Zr01 C01D 2.517(9) . ?
Zr01 C01H 2.498(9) . ?
Zr02 Cl03 2.465(2) . ?
Zr02 C00D 2.322(7) . ?
Zr02 C00U 2.503(8) . ?
Zr02 C00V 2.473(8) . ?
Zr02 C010 2.530(8) . ?
Zr02 C013 2.529(8) . ?
Zr02 C014 2.515(8) . ?
Zr02 C3 2.503(9) . ?
Zr02 C2 2.499(8) . ?
Zr02 C4 2.463(10) . ?
Zr02 C1 2.488(9) . ?
Zr02 C5 2.484(10) . ?
Cl05 B019 1.822(9) . ?
Cl06 B016 1.833(9) . ?
Si07 N00B 1.772(6) . ?
Si07 C015 1.873(8) . ?
Si07 C01E 1.869(10) . ?
Si07 C01I 1.870(9) . ?
Si08 N00C 1.755(6) . ?
Si08 C00T 1.850(9) . ?
Si08 C011 1.859(9) . ?
Si08 C01G 1.862(9) . ?
Si09 N00C 1.745(6) . ?
Si09 C00R 1.857(8) . ?
Si09 C00X 1.841(8) . ?
Si09 C01C 1.850(9) . ?
Si0A N00B 1.785(6) . ?
Si0A C012 1.854(9) . ?
Si0A C017 1.877(8) . ?
Si0A C01B 1.878(10) . ?
N00B B019 1.416(10) . ?
N00C B016 1.486(11) . ?
C00D C00G 1.414(11) . ?
C00D C00H 1.427(10) . ?
C00E H00E 0.9500 . ?
C00E C00I 1.421(10) . ?
C00E C00J 1.376(11) . ?
C00F C00I 1.430(10) . ?
C00F C00L 1.425(10) . ?
C00F B019 1.574(11) . ?
C00G H00G 0.9500 . ?
C00G C00N 1.377(10) . ?
C00H C00P 1.418(10) . ?
C00H B016 1.561(12) . ?
C00J H00J 0.9500 . ?
C00J C00K 1.383(10) . ?
C00K H00K 0.9500 . ?
C00K C00L 1.371(10) . ?
C00L H00L 0.9500 . ?
C00M H00M 0.9500 . ?
C00M C00N 1.379(11) . ?
C00M C00P 1.377(11) . ?
C00N H00N 0.9500 . ?
C00O H00O 0.9500 . ?
C00O C00Q 1.398(11) . ?
C00O C00Z 1.393(11) . ?
C00P H00P 0.9500 . ?
C00Q H00Q 0.9500 . ?
C00Q C00W 1.377(12) . ?
C00R H00A 0.9800 . ?
C00R H00B 0.9800 . ?
C00R H00C 0.9800 . ?
C00S H00S 0.9500 . ?
C00S C018 1.392(12) . ?
C00S C01D 1.427(13) . ?
C00T H00D 0.9800 . ?
C00T H00F 0.9800 . ?
C00T H00H 0.9800 . ?
C00U H00U 0.9500 . ?
C00U C00V 1.423(12) . ?
C00U C014 1.383(12) . ?
C00V H00V 0.9500 . ?
C00V C013 1.386(12) . ?
C00W H00W 0.9500 . ?
C00W C00Y 1.427(13) . ?
C00X H00I 0.9800 . ?
C00X H00R 0.9800 . ?
C00X H00T 0.9800 . ?
C00Y H00Y 0.9500 . ?
C00Y C00Z 1.389(11) . ?
C00Z H00Z 0.9500 . ?
C010 H010 0.9500 . ?
C010 C013 1.399(12) . ?
C010 C014 1.383(11) . ?
C011 H01V 0.9800 . ?
C011 H01W 0.9800 . ?
C011 H01X 0.9800 . ?
C012 H01A 0.9800 . ?
C012 H01B 0.9800 . ?
C012 H01C 0.9800 . ?
C013 H013 0.9500 . ?
C014 H014 0.9500 . ?
C015 H01D 0.9800 . ?
C015 H01E 0.9800 . ?
C015 H01F 0.9800 . ?
C017 H01G 0.9800 . ?
C017 H01H 0.9800 . ?
C017 H01I 0.9800 . ?
C018 H018 0.9500 . ?
C018 C01H 1.389(12) . ?
C01A H01J 0.9500 . ?
C01A C01D 1.396(14) . ?
C01A C01H 1.381(13) . ?
C01B H01K 0.9800 . ?
C01B H01L 0.9800 . ?
C01B H01M 0.9800 . ?
C01C H01Y 0.9800 . ?
C01C H 0.9800 . ?
C01C HA 0.9800 . ?
C01D H01N 0.9500 . ?
C01E H01O 0.9800 . ?
C01E H01P 0.9800 . ?
C01E H01Q 0.9800 . ?
C3 H3 0.9500 . ?
C3 C2 1.406(15) . ?
C3 C4 1.345(15) . ?
C01G H01Z 0.9800 . ?
C01G HB 0.9800 . ?
C01G HC 0.9800 . ?
C01H H01R 0.9500 . ?
C01I H01S 0.9800 . ?
C01I H01T 0.9800 . ?
C01I H01U 0.9800 . ?
C2 H2 0.9500 . ?
C2 C1 1.370(14) . ?
C4 H4 0.9500 . ?
C4 C5 1.328(15) . ?
C1 H1 0.9500 . ?
C1 C5 1.327(15) . ?
C5 H5 0.9500 . ?
